data_7227163
loop_
_publ_author_name
'Tieger, Eszter'
'Kiss, Violetta'
'Pokol, Gy\"orgy'
'Finta, Zolt\'an'
'Rohl\'i\<cek, Jan'
'Sko\<repov\'a, Eli\<ska'
'Du\<sek, Michal'

_publ_section_title
;
 Rationalization of the formation and stability of bosutinib solvated
 forms
;
_journal_issue 48
_journal_name_full CrystEngComm
_journal_page_first 9260
_journal_paper_doi 10.1039/C6CE01834C
_journal_volume 18
_journal_year 2016
_chemical_formula_moiety 'C30 H41 Cl2 N5 O7'
_chemical_formula_sum 'C30 H41 Cl2 N5 O7'
_chemical_formula_weight 654.59
_space_group_IT_number 2
_symmetry_cell_setting triclinic
_symmetry_space_group_name_Hall '-P 1'
_symmetry_space_group_name_H-M 'P -1'
_atom_sites_solution_hydrogens difmap
_atom_sites_solution_primary direct
_audit_update_record
;
2016-08-08 deposited with the CCDC.
2016-11-03 downloaded from the CCDC.
;
_cell_angle_alpha 107.974(10)
_cell_angle_beta 98.064(10)
_cell_angle_gamma 90.706(10)
_cell_formula_units_Z 2
_cell_length_a 10.2940(10)
_cell_length_b 11.1936(10)
_cell_length_c 14.8961(10)
_cell_measurement_reflns_used 15624
_cell_measurement_temperature 120
_cell_measurement_theta_max 67
_cell_measurement_theta_min 4
_cell_volume 1613.7(3)
_computing_cell_refinement 'CrysAlisPro, (Agilent, 2011)'
_computing_data_collection 'Gemini, (Oxford Diffraction, 2006)'
_computing_data_reduction 'CrysAlisPro, (Agilent, 2011)'
_computing_molecular_graphics 'CAMERON (Watkin et al., 1996)'
_computing_publication_material 'CRYSTALS (Betteridge et al., 2003)'
_computing_structure_refinement 'CRYSTALS (Betteridge et al., 2003)'
_computing_structure_solution 'SIR92 (Altomare et al., 1994)'
_diffrn_ambient_pressure 100
_diffrn_ambient_temperature 120
_diffrn_measured_fraction_theta_full 0.985
_diffrn_measured_fraction_theta_max 0.985
_diffrn_measurement_device Area
_diffrn_measurement_device_type 'Oxford Diffraction Gemini'
_diffrn_measurement_method \w
_diffrn_radiation_monochromator graphite
_diffrn_radiation_type 'Cu K\a'
_diffrn_radiation_wavelength 1.54180
_diffrn_reflns_av_R_equivalents 0.084
_diffrn_reflns_limit_h_max 11
_diffrn_reflns_limit_h_min -12
_diffrn_reflns_limit_k_max 13
_diffrn_reflns_limit_k_min -13
_diffrn_reflns_limit_l_max 17
_diffrn_reflns_limit_l_min -17
_diffrn_reflns_number 25720
_diffrn_reflns_theta_full 67.034
_diffrn_reflns_theta_max 67.034
_diffrn_reflns_theta_min 3.155
_diffrn_standards_number 0
_exptl_absorpt_coefficient_mu 2.255
_exptl_absorpt_correction_T_max 0.80
_exptl_absorpt_correction_T_min 0.67
_exptl_absorpt_correction_type gaussian
_exptl_absorpt_process_details
; 
 Gaussian Integration (Busing and Levy, 1957) 
;
_exptl_crystal_colour colourless
_exptl_crystal_density_diffrn 1.347
_exptl_crystal_density_method 'not measured'
_exptl_crystal_description needle
_exptl_crystal_F_000 692
_exptl_crystal_size_max 0.647
_exptl_crystal_size_mid 0.165
_exptl_crystal_size_min 0.098
_refine_diff_density_max 0.32
_refine_diff_density_min -0.40
_refine_ls_extinction_method None
_refine_ls_goodness_of_fit_ref 0.9439
_refine_ls_hydrogen_treatment constr
_refine_ls_matrix_type full
_refine_ls_number_parameters 397
_refine_ls_number_reflns 5674
_refine_ls_number_restraints 0
_refine_ls_R_factor_all 0.0447
_refine_ls_R_factor_gt 0.0423
_refine_ls_shift/su_max 0.0013123
_refine_ls_shift/su_mean 0.0000553
_refine_ls_structure_factor_coef Fsqd
_refine_ls_weighting_details
;
 Method= Modified Sheldrick 
 w=1/[\s^2^(F^2^) + ( 0.07P)^2^ + 0.73P] 
 ,where P=(max(Fo^2^,0) + 2Fc^2^)/3 
;
_refine_ls_weighting_scheme calc
_refine_ls_wR_factor_all 0.1126
_refine_ls_wR_factor_gt 0.1102
_refine_ls_wR_factor_ref 0.1126
_reflns_limit_h_max 12
_reflns_limit_h_min -12
_reflns_limit_k_max 12
_reflns_limit_k_min -13
_reflns_limit_l_max 17
_reflns_limit_l_min 0
_reflns_number_gt 5202
_reflns_number_total 5674
_reflns_threshold_expression I>2.0\s(I)
_oxford_diffrn_Wilson_B_factor 0.00
_oxford_diffrn_Wilson_scale 0.00
_oxford_refine_ls_r_factor_ref 0.0447
_oxford_refine_ls_scale 0.6294(14)
_oxford_reflns_number_all 5674
_oxford_reflns_threshold_expression_ref I>-3.0\s(I)
_cod_data_source_file c6ce01834c2.cif
_cod_data_source_block 1
_cod_depositor_comments 'Adding full bibliography for 7227156--7227166.cif.'
_cod_original_cell_volume 1613.70(11)
_cod_original_sg_symbol_H-M 'P -1 '
_cod_database_code 7227163

loop_
_symmetry_equiv_pos_as_xyz
x,y,z
-x,-y,-z

loop_
_atom_site_label
_atom_site_type_symbol
_atom_site_fract_x
_atom_site_fract_y
_atom_site_fract_z
_atom_site_U_iso_or_equiv
_atom_site_occupancy
_atom_site_adp_type
_atom_site_refinement_flags_posn
Cl1 Cl 0.30114(4) 1.16562(4) 0.11561(3) 0.0276 1.0000 Uani .
C2 C 0.27027(17) 1.10915(15) 0.20717(12) 0.0215 1.0000 Uani .
C3 C 0.16417(16) 1.02283(15) 0.19081(11) 0.0197 1.0000 Uani .
O4 O 0.09199(12) 0.98760(11) 0.10227(8) 0.0244 1.0000 Uani .
C5 C -0.01010(18) 0.89168(17) 0.08163(12) 0.0279 1.0000 Uani .
C6 C 0.13831(16) 0.97862(15) 0.26462(11) 0.0194 1.0000 Uani .
C7 C 0.21907(16) 1.01803(15) 0.35318(11) 0.0196 1.0000 Uani .
N8 N 0.19490(14) 0.96105(13) 0.42269(9) 0.0212 1.0000 Uani .
C9 C 0.18517(15) 1.02110(15) 0.51570(11) 0.0188 1.0000 Uani .
C10 C 0.14947(16) 1.14569(15) 0.54986(12) 0.0207 1.0000 Uani .
C11 C 0.11034(17) 1.22119(16) 0.48953(12) 0.0240 1.0000 Uani .
N12 N 0.07681(17) 1.28734(15) 0.44621(12) 0.0339 1.0000 Uani .
C13 C 0.14891(17) 1.20297(16) 0.64844(12) 0.0223 1.0000 Uani .
N14 N 0.18170(14) 1.14883(13) 0.71462(10) 0.0224 1.0000 Uani .
C15 C 0.21497(16) 1.02578(15) 0.68293(11) 0.0194 1.0000 Uani .
C16 C 0.21285(15) 0.95671(15) 0.58546(11) 0.0183 1.0000 Uani .
C17 C 0.24482(16) 0.82913(15) 0.56095(11) 0.0196 1.0000 Uani .
C18 C 0.28030(16) 0.77354(15) 0.62989(12) 0.0203 1.0000 Uani .
O19 O 0.31222(13) 0.65200(11) 0.61383(8) 0.0271 1.0000 Uani .
C20 C 0.2854(2) 0.57150(17) 0.51713(13) 0.0380 1.0000 Uani .
C21 C 0.28942(16) 0.84562(15) 0.72836(12) 0.0209 1.0000 Uani .
C22 C 0.25643(16) 0.96786(15) 0.75334(11) 0.0210 1.0000 Uani .
O23 O 0.33143(12) 0.78191(11) 0.79042(8) 0.0242 1.0000 Uani .
C24 C 0.33634(18) 0.84748(16) 0.89037(11) 0.0234 1.0000 Uani .
C25 C 0.37995(17) 0.75421(15) 0.94179(11) 0.0224 1.0000 Uani .
C26 C 0.38118(18) 0.80993(15) 1.04887(11) 0.0226 1.0000 Uani .
N27 N 0.43376(14) 0.72445(13) 1.10083(9) 0.0205 1.0000 Uani .
C28 C 0.34409(17) 0.61417(15) 1.08198(12) 0.0237 1.0000 Uani .
C29 C 0.40070(19) 0.52768(16) 1.13610(12) 0.0278 1.0000 Uani .
N30 N 0.42468(15) 0.59338(14) 1.23933(10) 0.0261 1.0000 Uani .
C31 C 0.4815(2) 0.5082(2) 1.29018(15) 0.0399 1.0000 Uani .
C32 C 0.51415(19) 0.70314(18) 1.25762(12) 0.0289 1.0000 Uani .
C33 C 0.45639(19) 0.79063(16) 1.20420(12) 0.0261 1.0000 Uani .
C34 C 0.32571(16) 1.10215(16) 0.36670(11) 0.0220 1.0000 Uani .
C35 C 0.35082(17) 1.14937(15) 0.29445(12) 0.0226 1.0000 Uani .
Cl36 Cl 0.43437(4) 1.14843(5) 0.47324(3) 0.0330 1.0000 Uani .
O37 O 0.71682(14) 0.71165(14) 1.07618(9) 0.0377 1.0000 Uani .
O38 O 0.21114(13) 0.70173(11) 0.32718(9) 0.0312 1.0000 Uani .
O39 O -0.00911(13) 0.53723(11) 0.26139(9) 0.0317 1.0000 Uani .
C40 C -0.0526(2) 0.52219(19) 0.16310(14) 0.0373 1.0000 Uani .
C41 C -0.0048(2) 0.4032(2) 0.10134(15) 0.0446 1.0000 Uani .
O42 O -0.04887(16) 0.29723(13) 0.12467(11) 0.0426 1.0000 Uani .
C43 C -0.0043(2) 0.31312(18) 0.22323(15) 0.0369 1.0000 Uani .
C44 C -0.0535(2) 0.43042(17) 0.28534(13) 0.0309 1.0000 Uani .
H51 H -0.0476 0.8752 0.0162 0.0408 1.0000 Uiso R
H53 H -0.0765 0.9200 0.1226 0.0405 1.0000 Uiso R
H52 H 0.0251 0.8148 0.0898 0.0415 1.0000 Uiso R
H61 H 0.0648 0.9218 0.2561 0.0226 1.0000 Uiso R
H131 H 0.1235 1.2894 0.6707 0.0270 1.0000 Uiso R
H171 H 0.2433 0.7806 0.4957 0.0228 1.0000 Uiso R
H203 H 0.3051 0.4865 0.5166 0.0571 1.0000 Uiso R
H201 H 0.3425 0.5985 0.4795 0.0569 1.0000 Uiso R
H202 H 0.1920 0.5717 0.4929 0.0570 1.0000 Uiso R
H221 H 0.2590 1.0147 0.8173 0.0247 1.0000 Uiso R
H241 H 0.3975 0.9204 0.9092 0.0271 1.0000 Uiso R
H242 H 0.2489 0.8758 0.9031 0.0271 1.0000 Uiso R
H251 H 0.4683 0.7312 0.9293 0.0278 1.0000 Uiso R
H252 H 0.3203 0.6789 0.9162 0.0279 1.0000 Uiso R
H261 H 0.4361 0.8892 1.0739 0.0281 1.0000 Uiso R
H262 H 0.2905 0.8276 1.0602 0.0277 1.0000 Uiso R
H282 H 0.2576 0.6402 1.1014 0.0295 1.0000 Uiso R
H281 H 0.3342 0.5675 1.0137 0.0281 1.0000 Uiso R
H292 H 0.4845 0.4983 1.1140 0.0339 1.0000 Uiso R
H291 H 0.3375 0.4566 1.1246 0.0336 1.0000 Uiso R
H312 H 0.5006 0.5570 1.3583 0.0620 1.0000 Uiso R
H313 H 0.5618 0.4754 1.2670 0.0625 1.0000 Uiso R
H311 H 0.4159 0.4398 1.2808 0.0628 1.0000 Uiso R
H322 H 0.5245 0.7488 1.3257 0.0349 1.0000 Uiso R
H321 H 0.5984 0.6739 1.2351 0.0355 1.0000 Uiso R
H331 H 0.5153 0.8653 1.2171 0.0321 1.0000 Uiso R
H332 H 0.3723 0.8171 1.2254 0.0321 1.0000 Uiso R
H351 H 0.4228 1.2066 0.3047 0.0270 1.0000 Uiso R
H402 H -0.0166 0.5969 0.1499 0.0446 1.0000 Uiso R
H401 H -0.1489 0.5171 0.1512 0.0451 1.0000 Uiso R
H411 H 0.0950 0.4080 0.1109 0.0556 1.0000 Uiso R
H412 H -0.0375 0.3886 0.0336 0.0570 1.0000 Uiso R
H431 H 0.0954 0.3230 0.2332 0.0460 1.0000 Uiso R
H432 H -0.0347 0.2379 0.2372 0.0462 1.0000 Uiso R
H441 H -0.0199 0.4458 0.3531 0.0372 1.0000 Uiso R
H442 H -0.1522 0.4230 0.2764 0.0364 1.0000 Uiso R
H382 H 0.1457 0.6487 0.3097 0.0473 1.0000 Uiso R
H372 H 0.6357 0.6948 1.0766 0.0553 1.0000 Uiso R
H81 H 0.1881 0.8794 0.4033 0.0261 1.0000 Uiso R
H371 H 0.7497 0.7555 1.1304 0.0558 1.0000 Uiso R
H381 H 0.2717 0.6707 0.2965 0.0481 1.0000 Uiso R

loop_
_atom_site_aniso_label
_atom_site_aniso_U_11
_atom_site_aniso_U_22
_atom_site_aniso_U_33
_atom_site_aniso_U_23
_atom_site_aniso_U_13
_atom_site_aniso_U_12
Cl1 0.0318(3) 0.0325(2) 0.0254(2) 0.01719(17) 0.00822(16) 0.00137(17)
C2 0.0256(9) 0.0230(8) 0.0209(8) 0.0117(6) 0.0087(6) 0.0076(7)
C3 0.0232(9) 0.0208(8) 0.0168(8) 0.0074(6) 0.0038(6) 0.0070(6)
O4 0.0277(7) 0.0298(6) 0.0180(6) 0.0118(5) 0.0013(5) 0.0007(5)
C5 0.0294(10) 0.0336(9) 0.0206(8) 0.0094(7) 0.0012(7) -0.0011(8)
C6 0.0211(8) 0.0192(7) 0.0194(8) 0.0075(6) 0.0044(6) 0.0026(6)
C7 0.0231(9) 0.0215(8) 0.0177(8) 0.0095(6) 0.0064(6) 0.0073(6)
N8 0.0283(8) 0.0197(7) 0.0181(7) 0.0092(5) 0.0050(5) 0.0017(6)
C9 0.0145(8) 0.0227(8) 0.0202(8) 0.0085(6) 0.0024(6) -0.0015(6)
C10 0.0171(8) 0.0243(8) 0.0238(8) 0.0116(7) 0.0034(6) 0.0024(6)
C11 0.0237(9) 0.0257(8) 0.0247(8) 0.0102(7) 0.0050(7) 0.0042(7)
N12 0.0402(10) 0.0332(8) 0.0340(9) 0.0190(7) 0.0051(7) 0.0102(7)
C13 0.0227(9) 0.0231(8) 0.0239(8) 0.0100(7) 0.0062(6) 0.0057(7)
N14 0.0255(8) 0.0224(7) 0.0205(7) 0.0076(5) 0.0055(6) 0.0049(6)
C15 0.0167(8) 0.0226(8) 0.0209(8) 0.0091(6) 0.0045(6) 0.0020(6)
C16 0.0145(8) 0.0235(8) 0.0196(8) 0.0100(6) 0.0040(6) 0.0007(6)
C17 0.0197(8) 0.0230(8) 0.0172(7) 0.0075(6) 0.0042(6) 0.0010(6)
C18 0.0211(9) 0.0202(8) 0.0221(8) 0.0088(6) 0.0060(6) 0.0032(6)
O19 0.0425(8) 0.0200(6) 0.0207(6) 0.0084(5) 0.0058(5) 0.0084(5)
C20 0.0653(15) 0.0228(9) 0.0245(9) 0.0057(7) 0.0050(9) 0.0097(9)
C21 0.0206(8) 0.0251(8) 0.0212(8) 0.0126(7) 0.0049(6) 0.0023(6)
C22 0.0240(9) 0.0247(8) 0.0157(7) 0.0075(6) 0.0053(6) 0.0029(7)
O23 0.0338(7) 0.0248(6) 0.0175(6) 0.0113(5) 0.0050(5) 0.0084(5)
C24 0.0303(10) 0.0240(8) 0.0179(8) 0.0090(7) 0.0050(7) 0.0048(7)
C25 0.0265(9) 0.0234(8) 0.0203(8) 0.0099(7) 0.0061(6) 0.0052(7)
C26 0.0288(9) 0.0215(8) 0.0201(8) 0.0096(6) 0.0044(7) 0.0048(7)
N27 0.0249(8) 0.0212(7) 0.0169(7) 0.0085(5) 0.0019(5) 0.0027(6)
C28 0.0283(9) 0.0234(8) 0.0205(8) 0.0092(7) 0.0022(7) 0.0031(7)
C29 0.0378(11) 0.0237(8) 0.0249(9) 0.0108(7) 0.0067(7) 0.0062(7)
N30 0.0326(9) 0.0285(7) 0.0227(7) 0.0151(6) 0.0058(6) 0.0071(6)
C31 0.0552(14) 0.0410(11) 0.0334(10) 0.0249(9) 0.0078(9) 0.0155(10)
C32 0.0334(10) 0.0366(10) 0.0187(8) 0.0125(7) 0.0015(7) 0.0015(8)
C33 0.0356(10) 0.0250(8) 0.0182(8) 0.0077(7) 0.0030(7) 0.0000(7)
C34 0.0209(9) 0.0273(8) 0.0185(8) 0.0080(7) 0.0025(6) 0.0041(7)
C35 0.0206(9) 0.0243(8) 0.0250(8) 0.0096(7) 0.0061(7) 0.0014(7)
Cl36 0.0242(2) 0.0524(3) 0.0224(2) 0.01434(19) -0.00154(16) -0.00649(19)
O37 0.0337(8) 0.0493(8) 0.0270(7) 0.0063(6) 0.0076(5) 0.0034(6)
O38 0.0375(8) 0.0261(6) 0.0283(6) 0.0038(5) 0.0104(5) -0.0004(5)
O39 0.0387(8) 0.0245(6) 0.0312(7) 0.0091(5) 0.0020(5) 0.0026(5)
C40 0.0461(12) 0.0335(10) 0.0336(10) 0.0151(8) 0.0003(9) 0.0026(9)
C41 0.0563(15) 0.0432(12) 0.0348(11) 0.0099(9) 0.0140(10) 0.0007(10)
O42 0.0517(9) 0.0297(7) 0.0426(8) 0.0022(6) 0.0156(7) 0.0016(6)
C43 0.0364(11) 0.0278(9) 0.0494(12) 0.0151(9) 0.0089(9) 0.0068(8)
C44 0.0331(10) 0.0296(9) 0.0327(10) 0.0130(8) 0.0059(8) 0.0032(8)

loop_
_atom_type_symbol
_atom_type_scat_dispersion_real
_atom_type_scat_dispersion_imag
_atom_type_scat_Cromer_Mann_a1
_atom_type_scat_Cromer_Mann_b1
_atom_type_scat_Cromer_Mann_a2
_atom_type_scat_Cromer_Mann_b2
_atom_type_scat_Cromer_Mann_a3
_atom_type_scat_Cromer_Mann_b3
_atom_type_scat_Cromer_Mann_a4
_atom_type_scat_Cromer_Mann_b4
_atom_type_scat_Cromer_Mann_c
_atom_type_scat_source
C 0.0181 0.0091 2.3100 20.8439 1.0200 10.2075 1.5886 0.5687 0.8650 51.6512 0.2156 'International Tables Vol C 4.2.6.8 and 6.1.1.4'
H 0.0000 0.0000 0.4930 10.5109 0.3229 26.1257 0.1402 3.1424 0.0408 57.7998 0.0030 'International Tables Vol C 4.2.6.8 and 6.1.1.4'
N 0.0311 0.0180 12.2126 0.0057 3.1322 9.8933 2.0125 28.9975 1.1663 0.5826 -11.5290 'International Tables Vol C 4.2.6.8 and 6.1.1.4'
O 0.0492 0.0322 3.0485 13.2771 2.2868 5.7011 1.5463 0.3239 0.8670 32.9089 0.2508 'International Tables Vol C 4.2.6.8 and 6.1.1.4'
Cl 0.3639 0.7018 11.4604 0.0104 7.1964 1.1662 6.2556 18.5194 1.6455 47.7784 -9.5574 'International Tables Vol C 4.2.6.8 and 6.1.1.4'

loop_
_geom_angle_atom_site_label_1
_geom_angle_atom_site_label_2
_geom_angle_atom_site_label_3
_geom_angle
_geom_angle_publ_flag
Cl1 C2 C3 118.97(13) yes
Cl1 C2 C35 119.97(13) yes
C3 C2 C35 121.06(15) yes
C2 C3 O4 116.69(14) yes
C2 C3 C6 119.02(15) yes
O4 C3 C6 124.28(15) yes
C3 O4 C5 117.52(13) yes
O4 C5 H51 106.9 no
O4 C5 H53 110.2 no
H51 C5 H53 110.1 no
O4 C5 H52 110.7 no
H51 C5 H52 108.8 no
H53 C5 H52 110.1 no
C3 C6 C7 120.61(15) yes
C3 C6 H61 120.8 no
C7 C6 H61 118.6 no
C6 C7 N8 117.95(15) yes
C6 C7 C34 119.03(15) yes
N8 C7 C34 122.77(14) yes
C7 N8 C9 126.67(13) yes
C7 N8 H81 115.6 no
C9 N8 H81 117.7 no
N8 C9 C10 123.82(14) yes
N8 C9 C16 119.96(14) yes
C10 C9 C16 116.21(14) yes
C9 C10 C11 123.70(15) yes
C9 C10 C13 120.05(15) yes
C11 C10 C13 116.25(15) yes
C10 C11 N12 175.63(18) yes
C10 C13 N14 125.01(15) yes
C10 C13 H131 118.8 no
N14 C13 H131 116.2 no
C13 N14 C15 116.17(14) yes
N14 C15 C16 123.82(14) yes
N14 C15 C22 116.97(14) yes
C16 C15 C22 119.19(14) yes
C9 C16 C15 118.45(14) yes
C9 C16 C17 122.56(14) yes
C15 C16 C17 118.90(14) yes
C16 C17 C18 120.98(14) yes
C16 C17 H171 120.4 no
C18 C17 H171 118.7 no
C17 C18 O19 125.50(14) yes
C17 C18 C21 119.88(15) yes
O19 C18 C21 114.60(14) yes
C18 O19 C20 116.41(13) yes
O19 C20 H203 107.8 no
O19 C20 H201 109.1 no
H203 C20 H201 108.8 no
O19 C20 H202 109.4 no
H203 C20 H202 108.6 no
H201 C20 H202 112.9 no
C18 C21 C22 119.96(14) yes
C18 C21 O23 114.60(14) yes
C22 C21 O23 125.44(15) yes
C15 C22 C21 120.95(15) yes
C15 C22 H221 118.5 no
C21 C22 H221 120.6 no
C21 O23 C24 117.18(12) yes
O23 C24 C25 106.05(13) yes
O23 C24 H241 109.8 no
C25 C24 H241 111.6 no
O23 C24 H242 109.7 no
C25 C24 H242 111.0 no
H241 C24 H242 108.7 no
C24 C25 C26 111.36(13) yes
C24 C25 H251 108.3 no
C26 C25 H251 109.4 no
C24 C25 H252 108.8 no
C26 C25 H252 110.1 no
H251 C25 H252 108.9 no
C25 C26 N27 112.08(13) yes
C25 C26 H261 110.1 no
N27 C26 H261 107.9 no
C25 C26 H262 108.2 no
N27 C26 H262 109.6 no
H261 C26 H262 108.9 no
C26 N27 C28 111.70(13) yes
C26 N27 C33 110.08(13) yes
C28 N27 C33 108.72(13) yes
N27 C28 C29 110.60(14) yes
N27 C28 H282 110.5 no
C29 C28 H282 109.0 no
N27 C28 H281 108.2 no
C29 C28 H281 107.7 no
H282 C28 H281 110.8 no
C28 C29 N30 110.88(14) yes
C28 C29 H292 108.8 no
N30 C29 H292 109.5 no
C28 C29 H291 109.1 no
N30 C29 H291 107.8 no
H292 C29 H291 110.8 no
C29 N30 C31 109.86(14) yes
C29 N30 C32 108.64(13) yes
C31 N30 C32 110.54(15) yes
N30 C31 H312 107.2 no
N30 C31 H313 110.8 no
H312 C31 H313 110.1 no
N30 C31 H311 108.1 no
H312 C31 H311 109.7 no
H313 C31 H311 110.8 no
N30 C32 C33 110.65(15) yes
N30 C32 H322 107.7 no
C33 C32 H322 107.8 no
N30 C32 H321 108.5 no
C33 C32 H321 109.0 no
H322 C32 H321 113.3 no
C32 C33 N27 110.00(14) yes
C32 C33 H331 111.1 no
N27 C33 H331 109.0 no
C32 C33 H332 108.5 no
N27 C33 H332 109.2 no
H331 C33 H332 109.0 no
C7 C34 C35 120.97(15) yes
C7 C34 Cl36 121.10(13) yes
C35 C34 Cl36 117.91(13) yes
C34 C35 C2 119.28(16) yes
C34 C35 H351 120.1 no
C2 C35 H351 120.6 no
H372 O37 H371 108.5 no
H382 O38 H381 108.4 no
C40 O39 C44 110.50(14) yes
O39 C40 C41 110.21(17) yes
O39 C40 H402 107.1 no
C41 C40 H402 110.9 no
O39 C40 H401 109.2 no
C41 C40 H401 108.6 no
H402 C40 H401 110.8 no
C40 C41 O42 110.92(17) yes
C40 C41 H411 109.8 no
O42 C41 H411 108.5 no
C40 C41 H412 111.7 no
O42 C41 H412 107.1 no
H411 C41 H412 108.7 no
C41 O42 C43 109.80(16) yes
O42 C43 C44 110.61(16) yes
O42 C43 H431 107.0 no
C44 C43 H431 108.0 no
O42 C43 H432 108.2 no
C44 C43 H432 111.7 no
H431 C43 H432 111.3 no
C43 C44 O39 109.80(15) yes
C43 C44 H441 112.0 no
O39 C44 H441 106.6 no
C43 C44 H442 109.3 no
O39 C44 H442 110.4 no
H441 C44 H442 108.7 no

loop_
_geom_bond_atom_site_label_1
_geom_bond_atom_site_label_2
_geom_bond_distance
_geom_bond_publ_flag
Cl1 C2 1.7346(16) yes
C2 C3 1.393(2) yes
C2 C35 1.381(2) yes
C3 O4 1.3579(19) yes
C3 C6 1.393(2) yes
O4 C5 1.425(2) yes
C5 H51 0.956 no
C5 H53 0.971 no
C5 H52 0.973 no
C6 C7 1.396(2) yes
C6 H61 0.951 no
C7 N8 1.420(2) yes
C7 C34 1.388(2) yes
N8 C9 1.359(2) yes
N8 H81 0.868 no
C9 C10 1.402(2) yes
C9 C16 1.437(2) yes
C10 C11 1.435(2) yes
C10 C13 1.410(2) yes
C11 N12 1.150(2) yes
C13 N14 1.317(2) yes
C13 H131 0.973 no
N14 C15 1.376(2) yes
C15 C16 1.416(2) yes
C15 C22 1.415(2) yes
C16 C17 1.416(2) yes
C17 C18 1.367(2) yes
C17 H171 0.954 no
C18 O19 1.359(2) yes
C18 C21 1.428(2) yes
O19 C20 1.430(2) yes
C20 H203 0.974 no
C20 H201 0.971 no
C20 H202 0.979 no
C21 C22 1.363(2) yes
C21 O23 1.3610(19) yes
C22 H221 0.931 no
O23 C24 1.4358(19) yes
C24 C25 1.512(2) yes
C24 H241 0.969 no
C24 H242 0.982 no
C25 C26 1.521(2) yes
C25 H251 0.975 no
C25 H252 0.978 no
C26 N27 1.470(2) yes
C26 H261 0.985 no
C26 H262 0.983 no
N27 C28 1.463(2) yes
N27 C33 1.471(2) yes
C28 C29 1.514(2) yes
C28 H282 0.994 no
C28 H281 0.980 no
C29 N30 1.469(2) yes
C29 H292 0.990 no
C29 H291 0.979 no
N30 C31 1.470(2) yes
N30 C32 1.458(2) yes
C31 H312 0.983 no
C31 H313 0.973 no
C31 H311 0.977 no
C32 C33 1.519(2) yes
C32 H322 0.975 no
C32 H321 0.996 no
C33 H331 0.980 no
C33 H332 0.980 no
C34 C35 1.389(2) yes
C34 Cl36 1.7373(16) yes
C35 H351 0.937 no
O37 H372 0.855 no
O37 H371 0.826 no
O38 H382 0.848 no
O38 H381 0.839 no
O39 C40 1.426(2) yes
O39 C44 1.436(2) yes
C40 C41 1.499(3) yes
C40 H402 0.995 no
C40 H401 0.980 no
C41 O42 1.421(3) yes
C41 H411 1.016 no
C41 H412 0.980 no
O42 C43 1.430(3) yes
C43 C44 1.495(3) yes
C43 H431 1.016 no
C43 H432 0.985 no
C44 H441 0.980 no
C44 H442 1.005 no

loop_
_geom_hbond_atom_site_label_D
_geom_hbond_atom_site_label_H
_geom_hbond_atom_site_label_A
_geom_hbond_site_symmetry_A
_geom_hbond_angle_DHA
_geom_hbond_distance_DH
_geom_hbond_distance_HA
_geom_hbond_distance_DA
_geom_hbond_publ_flag
C13 H131 O39 2_576 161.23(5) 0.973 2.314 3.251(3) yes
C17 H171 O38 . 165.91(5) 0.954 2.363 3.296(3) yes
O38 H382 O39 . 174.30(5) 0.848 1.921 2.766(3) yes
O37 H372 N27 . 159.43(5) 0.855 2.172 2.987(3) yes
N8 H81 O38 . 160.12(5) 0.868 1.999 2.830(3) yes
O37 H371 N14 2_677 170.07(5) 0.826 2.230 3.047(3) yes
O38 H381 N30 1_554 172.72(5) 0.839 1.978 2.812(3) yes
